data_4323517
loop_
_publ_author_name
'Scott Charles'
'Janet A. Danis'
'James C. Fettinger'
'Bryan W. Eichhorn'

_publ_section_title
;
 Rapid Inversion at Phosphorus in the [\h4-(C6H11)3SnP7W(CO)3]2- and
 [(en)(CO)3W(\h1,\h4-P7)M(CO)3]3- Ions Where M = Cr, W
;
_journal_name_full 'Inorganic Chemistry'
_journal_page_first 3772
_journal_page_last 3778
_journal_paper_doi 10.1021/ic961177q
_journal_volume 36
_journal_year 1997
_chemical_formula_sum 'C57 H105 K2 N4 O15 P7 Sn W'
_chemical_formula_weight 1683.98
_chemical_name_systematic
;
 ?
;
_space_group_IT_number 2
_symmetry_cell_setting triclinic
_symmetry_space_group_name_Hall '-P 1'
_symmetry_space_group_name_H-M 'P -1'
_atom_sites_solution_hydrogens geom
_atom_sites_solution_primary direct
_atom_sites_solution_secondary difmap
_audit_creation_method SHELXL
_cell_angle_alpha 97.374(10)
_cell_angle_beta 93.273(13)
_cell_angle_gamma 111.217(9)
_cell_formula_units_Z 2
_cell_length_a 12.247(2)
_cell_length_b 15.1909(14)
_cell_length_c 21.292(3)
_cell_measurement_reflns_used 25
_cell_measurement_temperature 153(2)
_cell_measurement_theta_max 19.04
_cell_measurement_theta_min 17.54
_cell_volume 3639.1(9)
_computing_cell_refinement 'Enraf-Nonius EXPRESS'
_computing_data_collection 'Enraf-Nonius EXPRESS'
_computing_data_reduction 'Harms, XCAD4; Siemens SHELXTL'
_computing_molecular_graphics 'Siemens SHELXTL'
_computing_publication_material 'Siemens SHELXTL'
_computing_structure_refinement 'SHELXL-93 (Sheldrick, 1993)'
_computing_structure_solution 'SHELXS-86 (Sheldrick, 1990)'
_diffrn_ambient_temperature 153(2)
_diffrn_measurement_device 'Enraf-Nonius CAD4'
_diffrn_measurement_method 'omega:2theta scans'
_diffrn_radiation_monochromator graphite
_diffrn_radiation_source 'fine-focus sealed tube'
_diffrn_radiation_type MoK\a
_diffrn_radiation_wavelength 0.71073
_diffrn_reflns_av_R_equivalents 0.0382
_diffrn_reflns_av_sigmaI/netI 0.0918
_diffrn_reflns_limit_h_max 14
_diffrn_reflns_limit_h_min -14
_diffrn_reflns_limit_k_max 17
_diffrn_reflns_limit_k_min -18
_diffrn_reflns_limit_l_max 25
_diffrn_reflns_limit_l_min 0
_diffrn_reflns_number 9811
_diffrn_reflns_theta_max 22.50
_diffrn_reflns_theta_min 2.72
_diffrn_standards_decay_% 20
_diffrn_standards_interval_time 60
_diffrn_standards_number 3
_exptl_absorpt_coefficient_mu 2.251
_exptl_absorpt_correction_T_max 0.9355
_exptl_absorpt_correction_T_min 0.5300
_exptl_absorpt_correction_type empirical
_exptl_crystal_colour orange-red
_exptl_crystal_density_diffrn 1.537
_exptl_crystal_description plate
_exptl_crystal_F_000 1724
_exptl_crystal_size_max 0.500
_exptl_crystal_size_mid 0.275
_exptl_crystal_size_min 0.100
_refine_diff_density_max 1.485
_refine_diff_density_min -1.363
_refine_diff_density_rms 0.156
_refine_ls_extinction_method none
_refine_ls_goodness_of_fit_all 1.140
_refine_ls_goodness_of_fit_obs 1.264
_refine_ls_matrix_type full
_refine_ls_number_parameters 866
_refine_ls_number_reflns 9502
_refine_ls_number_restraints 565
_refine_ls_restrained_S_all 1.184
_refine_ls_restrained_S_obs 1.312
_refine_ls_R_factor_all 0.1533
_refine_ls_R_factor_obs 0.1050
_refine_ls_shift/esd_max -0.001
_refine_ls_shift/esd_mean 0.000
_refine_ls_structure_factor_coef Fsqd
_refine_ls_weighting_details 'w=1/[\s^2^(Fo^2^)+(0.0483P)^2^+78.8481P] where P=(Fo^2^+2Fc^2^)/3'
_refine_ls_weighting_scheme calc
_refine_ls_wR_factor_all 0.2269
_refine_ls_wR_factor_obs 0.2021
_reflns_number_observed 6377
_reflns_number_total 9502
_reflns_observed_criterion >2sigma(I)
_cod_data_source_file ic961177q_2.cif
_cod_data_source_block '[cy3SnP7W(CO)3][K-crypt]2'
_cod_depositor_comments
;
The following automatic conversions were performed:

'_refine_ls_weighting_scheme' value 'calc
w=1/[\s^2^(Fo^2^)+(0.0483P)^2^+78.8481P] where P=(Fo^2^+2Fc^2^)/3'
was changed to 'calc'. New tag '_refine_ls_weighting_details' was
created. The value of the new tag was set to
'w=1/[\s^2^(Fo^2^)+(0.0483P)^2^+78.8481P] where P=(Fo^2^+2Fc^2^)/3'.

Automatic conversion script
Id: cif_fix_values 3143 2015-03-26 13:38:13Z robertas 
;
_cod_original_cell_volume 3639.2(8)
_cod_database_code 4323517

loop_
_symmetry_equiv_pos_as_xyz
'x, y, z'
'-x, -y, -z'

loop_
_atom_site_aniso_label
_atom_site_aniso_U_11
_atom_site_aniso_U_22
_atom_site_aniso_U_33
_atom_site_aniso_U_23
_atom_site_aniso_U_13
_atom_site_aniso_U_12
W1 0.0470(12) 0.0234(8) 0.0319(9) 0.0072(6) 0.0024(10) 0.0120(10)
P1 0.036(3) 0.119(6) 0.112(5) 0.097(5) -0.017(3) -0.014(3)
P2 0.063(8) 0.025(6) 0.040(4) 0.029(4) 0.022(5) 0.021(6)
P3 0.030(5) 0.031(5) 0.058(6) 0.025(5) 0.019(5) 0.016(5)
P4 0.045(5) 0.050(4) 0.081(7) 0.047(4) 0.027(5) 0.026(3)
P5 0.035(5) 0.033(5) 0.055(6) -0.002(4) 0.009(4) 0.023(4)
P6 0.037(6) 0.055(7) 0.079(8) 0.043(6) 0.032(6) 0.028(6)
P7 0.048(6) 0.032(5) 0.040(5) 0.011(4) 0.013(4) 0.014(5)
O2 0.096(23) 0.049(17) 0.069(19) -0.037(14) -0.041(17) 0.034(17)
C3 0.089(19) 0.046(16) 0.078(19) -0.010(15) 0.008(16) 0.004(15)
O3 0.179(29) 0.050(16) 0.057(17) 0.035(14) 0.008(19) -0.021(19)
W1A 0.0471(14) 0.0578(14) 0.0295(12) 0.0144(9) 0.0122(12) 0.0321(14)
P1A 0.036(3) 0.119(6) 0.112(5) 0.097(5) -0.017(3) -0.014(3)
P2A 0.063(8) 0.025(6) 0.040(4) 0.029(4) 0.022(5) 0.021(6)
P3A 0.024(5) 0.018(5) 0.056(6) 0.007(5) 0.011(5) 0.009(4)
P4A 0.045(5) 0.050(4) 0.081(7) 0.047(4) 0.027(5) 0.026(3)
P5A 0.036(6) 0.061(8) 0.038(6) 0.002(6) 0.009(5) 0.024(6)
P6A 0.034(7) 0.018(6) 0.058(8) 0.022(5) 0.019(6) 0.000(5)
P7A 0.048(7) 0.017(5) 0.042(6) 0.009(5) -0.001(6) 0.002(5)
C2A 0.054(13) 0.040(13) 0.045(13) 0.007(9) 0.003(9) 0.015(9)
O2A 0.094(21) 0.104(21) 0.073(19) 0.004(17) 0.002(16) 0.042(17)
C3A 0.069(33) 0.049(27) 0.024(24) 0.005(20) 0.001(23) 0.004(24)
O3A 0.101(26) 0.062(20) 0.009(14) 0.003(14) 0.021(16) 0.009(19)
C1 0.066(14) 0.061(14) 0.042(12) 0.027(11) 0.029(10) 0.036(12)
O1 0.063(9) 0.047(8) 0.070(10) 0.004(8) 0.012(8) 0.023(7)
Sn1 0.0382(7) 0.0268(7) 0.0429(8) 0.0054(5) -0.0017(6) 0.0158(6)
C11 0.059(11) 0.046(10) 0.019(8) 0.010(7) 0.011(8) 0.037(9)
C12 0.034(10) 0.046(10) 0.051(11) 0.018(9) 0.011(8) 0.020(9)
C13 0.053(12) 0.074(14) 0.054(12) 0.016(10) 0.014(10) 0.030(11)
C14 0.045(11) 0.040(10) 0.057(12) 0.006(9) 0.025(9) 0.007(9)
C15 0.067(13) 0.052(12) 0.056(12) 0.007(10) 0.019(10) 0.030(11)
C16 0.047(11) 0.050(11) 0.031(9) 0.012(8) 0.003(8) 0.022(9)
C21 0.037(10) 0.044(10) 0.037(10) 0.009(8) 0.001(8) 0.018(8)
C22 0.050(11) 0.035(10) 0.063(12) 0.016(9) 0.010(9) 0.020(9)
C23 0.045(11) 0.066(13) 0.075(14) 0.028(11) -0.007(10) 0.026(10)
C24 0.055(12) 0.070(13) 0.063(12) 0.039(11) 0.015(10) 0.044(11)
C25 0.079(14) 0.054(12) 0.059(12) 0.023(10) 0.033(11) 0.038(11)
C26 0.072(13) 0.031(10) 0.049(11) 0.002(8) 0.001(10) 0.029(9)
C31 0.159(21) 0.075(15) 0.051(13) -0.015(11) -0.024(14) 0.080(15)
C32 0.185(25) 0.128(21) 0.093(19) 0.011(17) 0.032(18) 0.095(19)
C33 0.101(17) 0.085(16) 0.048(13) -0.008(12) 0.011(12) 0.037(14)
C34 0.185(25) 0.108(19) 0.096(19) -0.002(16) 0.046(18) 0.089(19)
C35 0.140(21) 0.064(15) 0.111(19) -0.009(14) 0.036(17) 0.058(15)
C36 0.076(14) 0.044(11) 0.071(13) -0.003(10) -0.001(11) 0.036(10)
K1 0.029(2) 0.033(2) 0.037(2) 0.013(2) -0.002(2) 0.003(2)
N41 0.047(11) 0.025(9) 0.118(17) 0.001(9) -0.020(11) 0.015(8)
N42 0.046(11) 0.101(16) 0.046(11) -0.037(11) 0.009(9) -0.006(10)
C41 0.063(15) 0.134(22) 0.121(21) -0.082(17) 0.028(15) -0.005(15)
C42 0.314(34) 0.162(27) 0.085(20) 0.056(20) 0.079(22) 0.035(23)
O41 0.196(16) 0.032(7) 0.033(7) 0.006(6) 0.030(9) 0.046(9)
C43 0.059(12) 0.034(10) 0.041(10) 0.013(8) 0.012(9) 0.012(9)
C44 0.040(10) 0.043(11) 0.058(12) 0.023(9) 0.020(9) 0.014(9)
O42 0.034(6) 0.026(6) 0.047(7) -0.001(5) 0.016(5) 0.015(5)
C45 0.054(12) 0.029(10) 0.067(13) -0.008(9) 0.000(10) 0.011(9)
C46 0.070(15) 0.063(14) 0.094(17) -0.036(13) 0.023(13) 0.017(12)
C51 0.070(14) 0.027(10) 0.089(15) 0.003(10) -0.003(12) 0.012(10)
C52 0.212(33) 0.241(34) 0.344(39) -0.095(26) 0.026(27) 0.121(28)
O51 0.068(12) 0.098(14) 0.234(22) -0.092(15) -0.056(13) 0.043(11)
C53 0.075(17) 0.090(18) 0.129(21) 0.059(17) -0.067(15) -0.009(14)
C54 0.014(9) 0.153(20) 0.042(11) 0.011(12) 0.004(8) 0.029(11)
O52 0.056(9) 0.103(12) 0.049(9) 0.020(8) -0.001(7) 0.004(9)
C55 0.030(11) 0.142(20) 0.068(14) -0.013(14) 0.020(10) 0.018(13)
C56 0.074(16) 0.150(22) 0.063(15) -0.035(15) 0.017(13) 0.013(15)
C61 0.100(19) 0.077(18) 0.205(27) -0.002(20) -0.044(19) 0.026(15)
C62 0.280(30) 0.083(17) 0.078(17) 0.016(15) 0.017(19) 0.116(20)
O61 0.098(11) 0.060(9) 0.040(7) 0.019(7) 0.016(7) 0.058(8)
C63 0.086(17) 0.160(22) 0.131(20) 0.113(18) 0.060(15) 0.088(16)
C64 0.037(12) 0.177(23) 0.099(17) 0.121(17) 0.006(12) 0.016(13)
O62 0.035(8) 0.111(12) 0.052(9) 0.044(9) -0.006(6) 0.006(8)
C65 0.052(14) 0.187(25) 0.067(16) 0.034(18) 0.003(13) 0.005(16)
C66 0.032(12) 0.103(17) 0.068(14) -0.048(13) 0.000(11) -0.017(12)
K2 0.039(2) 0.022(2) 0.065(3) 0.012(2) 0.019(2) 0.013(2)
N71 0.085(16) 0.026(10) 0.162(21) -0.001(11) 0.078(16) 0.008(10)
N72 0.040(10) 0.066(12) 0.049(10) -0.007(9) 0.005(8) 0.009(9)
C71 0.178(28) 0.070(18) 0.236(31) -0.101(20) 0.124(25) -0.040(18)
C72 0.180(28) 0.105(22) 0.190(28) -0.054(20) 0.132(24) -0.024(20)
O71 0.098(13) 0.049(10) 0.141(16) -0.066(10) 0.079(12) -0.030(9)
C73 0.114(23) 0.151(28) 0.087(20) -0.044(20) 0.032(18) -0.007(22)
C74 0.071(15) 0.109(19) 0.062(15) 0.028(14) 0.019(12) 0.015(14)
O72 0.040(7) 0.046(8) 0.042(7) 0.008(6) 0.013(6) 0.005(6)
C75 0.057(12) 0.029(10) 0.081(15) 0.027(10) 0.011(11) 0.006(10)
C76 0.089(17) 0.047(13) 0.093(17) -0.032(13) 0.029(14) 0.019(12)
C81 0.091(18) 0.061(15) 0.079(16) -0.024(12) 0.007(14) 0.022(14)
C82 0.128(25) 0.122(25) 0.232(33) -0.093(24) -0.001(24) 0.036(21)
O81 0.044(9) 0.054(9) 0.179(17) -0.068(10) 0.007(10) 0.006(7)
C83 0.038(13) 0.072(17) 0.173(25) 0.018(17) 0.038(16) -0.008(12)
C84 0.039(12) 0.069(14) 0.050(12) 0.007(10) 0.006(9) 0.013(10)
O82 0.034(7) 0.084(10) 0.061(9) 0.018(8) 0.019(6) 0.030(7)
C85 0.059(14) 0.095(17) 0.030(11) -0.011(11) 0.015(10) 0.024(12)
C86 0.057(14) 0.115(19) 0.074(15) -0.025(14) 0.013(12) 0.024(14)
C91 0.078(19) 0.051(16) 0.276(36) -0.010(21) -0.005(22) 0.018(15)
C92 0.262(36) 0.088(21) 0.142(26) 0.049(19) 0.097(25) 0.091(24)
O91 0.120(14) 0.062(11) 0.180(18) 0.057(11) 0.061(13) 0.072(11)
C93 0.122(24) 0.121(23) 0.287(36) 0.123(24) 0.070(24) 0.099(21)
C94 0.076(19) 0.206(31) 0.199(30) 0.147(26) -0.005(19) 0.042(20)
O92 0.044(9) 0.138(15) 0.145(16) 0.116(13) 0.033(10) 0.045(10)
C95 0.050(15) 0.227(32) 0.074(18) 0.064(21) 0.001(14) 0.037(19)
C96 0.035(12) 0.145(22) 0.042(12) -0.028(14) 0.004(10) 0.013(13)

loop_
_atom_site_label
_atom_site_type_symbol
_atom_site_fract_x
_atom_site_fract_y
_atom_site_fract_z
_atom_site_U_iso_or_equiv
_atom_site_thermal_displace_type
_atom_site_occupancy
_atom_site_calc_flag
_atom_site_refinement_flags
_atom_site_disorder_group
W1 W 0.3336(2) 0.70035(12) 0.34206(8) 0.0342(5) Uani 0.55 d PD 1
P1 P 0.1352(5) 0.6089(5) 0.1251(3) 0.095(3) Uani 0.55 d PD 1
P2 P 0.2336(9) 0.5497(6) 0.1777(5) 0.039(3) Uani 0.55 d PD 1
P3 P 0.1767(8) 0.7464(6) 0.2078(5) 0.036(2) Uani 0.55 d PDU 1
P4 P 0.1674(12) 0.5467(8) 0.2706(6) 0.052(3) Uani 0.55 d PDU 1
P5 P 0.3932(7) 0.6605(6) 0.2291(4) 0.039(2) Uani 0.55 d PDU 1
P6 P 0.1195(9) 0.6708(8) 0.2876(5) 0.050(3) Uani 0.55 d PD 1
P7 P 0.3619(8) 0.7871(6) 0.2407(4) 0.039(2) Uani 0.55 d PDU 1
C2 C 0.4831(37) 0.7134(28) 0.3656(19) 0.052(11) Uiso 0.55 d P 1
O2 O 0.5862(28) 0.7232(19) 0.3904(13) 0.076(9) Uani 0.55 d P 1
C3 C 0.2857(43) 0.6324(27) 0.4080(19) 0.079(11) Uani 0.55 d PDU 1
O3 O 0.2504(35) 0.5838(19) 0.4521(13) 0.111(12) Uani 0.55 d PDU 1
W1A W 0.2682(2) 0.6910(2) 0.33324(11) 0.0402(6) Uani 0.45 d PD 2
P1A P 0.1352(5) 0.6089(5) 0.1251(3) 0.095(3) Uani 0.45 d PD 2
P2A P 0.2769(11) 0.5820(8) 0.1723(6) 0.039(3) Uani 0.45 d PD 2
P3A P 0.0839(8) 0.6875(6) 0.1811(5) 0.032(2) Uani 0.45 d PDU 2
P4A P 0.1878(15) 0.5353(9) 0.2552(7) 0.052(3) Uani 0.45 d PDU 2
P5A P 0.3733(8) 0.7270(10) 0.2290(5) 0.044(3) Uani 0.45 d PDU 2
P6A P 0.0633(9) 0.6113(8) 0.2640(5) 0.037(3) Uani 0.45 d PD 2
P7A P 0.2419(10) 0.7857(6) 0.2431(5) 0.038(3) Uani 0.45 d PDU 2
C2A C 0.3970(36) 0.6706(30) 0.3708(20) 0.047(11) Uani 0.45 d PDU 2
O2A O 0.4986(39) 0.6711(34) 0.3845(20) 0.090(13) Uani 0.45 d PDU 2
C3A C 0.1803(44) 0.6404(30) 0.4054(20) 0.052(12) Uani 0.45 d P 2
O3A O 0.1305(30) 0.6154(21) 0.4455(12) 0.063(9) Uani 0.45 d P 2
C1 C 0.3468(18) 0.8166(15) 0.3937(9) 0.050(5) Uani 1 d . .
O1 O 0.3721(12) 0.8884(10) 0.4285(7) 0.059(4) Uani 1 d . .
Sn1 Sn 0.24593(11) 0.68348(8) 0.03893(6) 0.0352(3) Uani 1 d . .
C11 C 0.4262(15) 0.7859(12) 0.0622(7) 0.036(4) Uani 1 d U .
H11A H 0.4297(15) 0.8289(12) 0.1026(7) 0.043 Uiso 1 calc R .
C12 C 0.5156(14) 0.7395(12) 0.0726(9) 0.041(4) Uani 1 d U .
H12A H 0.4967(14) 0.7034(12) 0.1086(9) 0.049 Uiso 1 calc R .
H12B H 0.5105(14) 0.6937(12) 0.0340(9) 0.049 Uiso 1 calc R .
C13 C 0.6382(17) 0.8125(15) 0.0864(9) 0.058(5) Uani 1 d U .
H13A H 0.6447(17) 0.8555(15) 0.1267(9) 0.069 Uiso 1 calc R .
H13B H 0.6941(17) 0.7799(15) 0.0921(9) 0.069 Uiso 1 calc R .
C14 C 0.6712(16) 0.8705(13) 0.0342(9) 0.049(5) Uani 1 d U .
H14A H 0.6742(16) 0.8289(13) -0.0049(9) 0.059 Uiso 1 calc R .
H14B H 0.7507(16) 0.9208(13) 0.0464(9) 0.059 Uiso 1 calc R .
C15 C 0.5845(17) 0.9164(14) 0.0207(10) 0.056(5) Uani 1 d U .
H15A H 0.6035(17) 0.9473(14) -0.0176(10) 0.067 Uiso 1 calc R .
H15B H 0.5930(17) 0.9670(14) 0.0570(10) 0.067 Uiso 1 calc R .
C16 C 0.4587(15) 0.8472(12) 0.0100(8) 0.041(4) Uani 1 d U .
H16A H 0.4457(15) 0.8049(12) -0.0314(8) 0.049 Uiso 1 calc R .
H16B H 0.4061(15) 0.8833(12) 0.0077(8) 0.049 Uiso 1 calc R .
C21 C 0.1417(14) 0.7547(12) -0.0054(8) 0.038(4) Uani 1 d U .
H21A H 0.1790(14) 0.7771(12) -0.0440(8) 0.046 Uiso 1 calc R .
C22 C 0.0203(15) 0.6886(12) -0.0268(9) 0.047(5) Uani 1 d U .
H22A H -0.0173(15) 0.6636(12) 0.0105(9) 0.057 Uiso 1 calc R .
H22B H 0.0222(15) 0.6336(12) -0.0567(9) 0.057 Uiso 1 calc R .
C23 C -0.0560(17) 0.7344(14) -0.0601(10) 0.059(6) Uani 1 d U .
H23A H -0.0248(17) 0.7534(14) -0.1003(10) 0.071 Uiso 1 calc R .
H23B H -0.1382(17) 0.6880(14) -0.0705(10) 0.071 Uiso 1 calc R .
C24 C -0.0524(17) 0.8232(14) -0.0144(9) 0.054(5) Uani 1 d U .
H24A H -0.0961(17) 0.8564(14) -0.0361(9) 0.065 Uiso 1 calc R .
H24B H -0.0916(17) 0.8027(14) 0.0235(9) 0.065 Uiso 1 calc R .
C25 C 0.0718(18) 0.8905(14) 0.0061(10) 0.058(6) Uani 1 d U .
H25A H 0.0717(18) 0.9461(14) 0.0360(10) 0.070 Uiso 1 calc R .
H25B H 0.1090(18) 0.9145(14) -0.0316(10) 0.070 Uiso 1 calc R .
C26 C 0.1444(18) 0.8417(12) 0.0387(9) 0.049(5) Uani 1 d U .
H26A H 0.2268(18) 0.8872(12) 0.0501(9) 0.058 Uiso 1 calc R .
H26B H 0.1115(18) 0.8224(12) 0.0784(9) 0.058 Uiso 1 calc R .
C31 C 0.2417(27) 0.5645(17) -0.0294(11) 0.089(8) Uani 1 d U .
H31A H 0.1558(27) 0.5237(17) -0.0345(11) 0.106 Uiso 1 calc R .
C32 C 0.2576(32) 0.5797(23) -0.0887(14) 0.125(11) Uani 1 d U .
H32A H 0.3377(32) 0.6283(23) -0.0883(14) 0.150 Uiso 1 calc R .
H32B H 0.2008(32) 0.6076(23) -0.1030(14) 0.150 Uiso 1 calc R .
C33 C 0.2442(23) 0.4914(17) -0.1393(10) 0.079(7) Uani 1 d U .
H33A H 0.1595(23) 0.4524(17) -0.1515(10) 0.095 Uiso 1 calc R .
H33B H 0.2790(23) 0.5137(17) -0.1780(10) 0.095 Uiso 1 calc R .
C34 C 0.3039(32) 0.4312(22) -0.1139(14) 0.120(11) Uani 1 d U .
H34A H 0.2767(32) 0.3687(22) -0.1424(14) 0.144 Uiso 1 calc R .
H34B H 0.3898(32) 0.4626(22) -0.1155(14) 0.144 Uiso 1 calc R .
C35 C 0.2855(27) 0.4157(17) -0.0550(14) 0.101(9) Uani 1 d U .
H35A H 0.3426(27) 0.3884(17) -0.0401(14) 0.121 Uiso 1 calc R .
H35B H 0.2059(27) 0.3658(17) -0.0569(14) 0.121 Uiso 1 calc R .
C36 C 0.2937(19) 0.4986(13) -0.0044(10) 0.061(6) Uani 1 d U .
H36A H 0.2520(19) 0.4731(13) 0.0317(10) 0.074 Uiso 1 calc R .
H36B H 0.3776(19) 0.5353(13) 0.0118(10) 0.074 Uiso 1 calc R .
K1 K 0.0300(3) 0.9412(2) -0.3505(2) 0.0347(9) Uani 1 d . .
N41 N 0.1308(14) 1.1299(10) -0.2642(10) 0.065(5) Uani 1 d . .
N42 N -0.0758(15) 0.7527(15) -0.4322(8) 0.078(6) Uani 1 d . .
C41 C 0.0884(22) 1.1199(18) -0.2049(15) 0.127(12) Uani 1 d DU .
H41A H 0.1588(22) 1.1381(18) -0.1736(15) 0.152 Uiso 1 calc R .
H41B H 0.0553(22) 1.1702(18) -0.1958(15) 0.152 Uiso 1 calc R .
C42 C 0.0191(41) 1.0501(19) -0.1915(14) 0.197(18) Uani 1 d DU .
H42A H -0.0428(41) 1.0704(19) -0.1741(14) 0.236 Uiso 1 calc R .
H42B H 0.0600(41) 1.0364(19) -0.1546(14) 0.236 Uiso 1 calc R .
O41 O -0.0433(16) 0.9593(8) -0.2290(6) 0.085(5) Uani 1 d DU .
C43 C -0.0384(16) 0.8885(10) -0.1973(7) 0.045(5) Uani 1 d DU .
H43A H -0.0661(16) 0.8960(10) -0.1549(7) 0.054 Uiso 1 calc R .
H43B H 0.0439(16) 0.8921(10) -0.1910(7) 0.054 Uiso 1 calc R .
C44 C -0.1128(15) 0.7965(11) -0.2343(7) 0.045(5) Uani 1 d DU .
H44A H -0.1158(15) 0.7451(11) -0.2094(7) 0.054 Uiso 1 calc R .
H44B H -0.1940(15) 0.7950(11) -0.2421(7) 0.054 Uiso 1 calc R .
O42 O -0.0709(9) 0.7787(7) -0.2935(5) 0.035(3) Uani 1 d DU .
C45 C -0.1444(16) 0.6948(12) -0.3317(8) 0.053(5) Uani 1 d DU .
H45A H -0.2224(16) 0.6986(12) -0.3416(8) 0.064 Uiso 1 calc R .
H45B H -0.1559(16) 0.6406(12) -0.3082(8) 0.064 Uiso 1 calc R .
C46 C -0.0957(20) 0.6772(16) -0.3915(10) 0.082(8) Uani 1 d DU .
H46A H -0.1502(20) 0.6158(16) -0.4164(10) 0.098 Uiso 1 calc R .
H46B H -0.0197(20) 0.6702(16) -0.3811(10) 0.098 Uiso 1 calc R .
C51 C 0.2557(19) 1.1575(12) -0.2597(11) 0.065(6) Uani 1 d DU .
H51A H 0.2848(19) 1.2039(12) -0.2893(11) 0.078 Uiso 1 calc R .
H51B H 0.2875(19) 1.1929(12) -0.2161(11) 0.078 Uiso 1 calc R .
C52 C 0.2997(36) 1.0995(29) -0.2697(20) 0.269(25) Uani 1 d DU .
H52A H 0.3074(36) 1.0792(29) -0.2278(20) 0.323 Uiso 1 calc R .
H52B H 0.3811(36) 1.1371(29) -0.2776(20) 0.323 Uiso 1 calc R .
O51 O 0.2666(15) 1.0133(13) -0.3144(11) 0.144(9) Uani 1 d DU .
C53 C 0.3210(21) 1.0200(16) -0.3649(11) 0.108(11) Uani 1 d DU .
H53A H 0.4069(21) 1.0531(16) -0.3524(11) 0.130 Uiso 1 calc R .
H53B H 0.2950(21) 1.0587(16) -0.3919(11) 0.130 Uiso 1 calc R .
C54 C 0.2976(13) 0.9247(16) -0.4019(8) 0.071(7) Uani 1 d DU .
H54A H 0.3440(13) 0.9314(16) -0.4388(8) 0.085 Uiso 1 calc R .
H54B H 0.3218(13) 0.8851(16) -0.3749(8) 0.085 Uiso 1 calc R .
O52 O 0.1742(11) 0.8791(11) -0.4238(6) 0.076(5) Uani 1 d DU .
C55 C 0.1351(15) 0.7855(17) -0.4499(11) 0.086(8) Uani 1 d DU .
H55A H 0.1439(15) 0.7476(17) -0.4167(11) 0.103 Uiso 1 calc R .
H55B H 0.1843(15) 0.7770(17) -0.4837(11) 0.103 Uiso 1 calc R .
C56 C 0.0082(18) 0.7480(20) -0.4779(11) 0.108(10) Uani 1 d DU .
H56A H 0.0009(18) 0.7850(20) -0.5119(11) 0.130 Uiso 1 calc R .
H56B H -0.0140(18) 0.6806(20) -0.4981(11) 0.130 Uiso 1 calc R .
C61 C 0.1032(27) 1.2010(20) -0.2948(15) 0.134(12) Uani 1 d DU .
H61A H 0.0580(27) 1.2267(20) -0.2656(15) 0.161 Uiso 1 calc R .
H61B H 0.1793(27) 1.2541(20) -0.2955(15) 0.161 Uiso 1 calc R .
C62 C 0.0526(31) 1.1855(18) -0.3457(12) 0.133(11) Uani 1 d DU .
H62A H 0.1089(31) 1.2294(18) -0.3698(12) 0.160 Uiso 1 calc R .
H62B H -0.0104(31) 1.2112(18) -0.3396(12) 0.160 Uiso 1 calc R .
O61 O -0.0028(12) 1.0996(9) -0.3905(5) 0.057(4) Uani 1 d DU .
C63 C -0.1173(19) 1.0757(16) -0.4048(12) 0.103(9) Uani 1 d DU .
H63A H -0.1331(19) 1.1317(16) -0.4156(12) 0.124 Uiso 1 calc R .
H63B H -0.1588(19) 1.0554(16) -0.3675(12) 0.124 Uiso 1 calc R .
C64 C -0.1616(17) 0.9972(15) -0.4591(10) 0.102(10) Uani 1 d DU .
H64A H -0.2447(17) 0.9854(15) -0.4735(10) 0.122 Uiso 1 calc R .
H64B H -0.1146(17) 1.0146(15) -0.4951(10) 0.122 Uiso 1 calc R .
O62 O -0.1530(11) 0.9112(10) -0.4398(6) 0.069(4) Uani 1 d DU .
C65 C -0.1839(22) 0.8355(18) -0.4885(11) 0.112(10) Uani 1 d DU .
H65A H -0.1259(22) 0.8504(18) -0.5199(11) 0.134 Uiso 1 calc R .
H65B H -0.2621(22) 0.8251(18) -0.5104(11) 0.134 Uiso 1 calc R .
C66 C -0.1883(17) 0.7469(15) -0.4644(11) 0.086(8) Uani 1 d DU .
H66A H -0.2486(17) 0.7315(15) -0.4342(11) 0.103 Uiso 1 calc R .
H66B H -0.2139(17) 0.6935(15) -0.5007(11) 0.103 Uiso 1 calc R .
K2 K 0.4271(3) 0.7069(2) -0.2908(2) 0.0407(10) Uani 1 d . .
N71 N 0.3178(19) 0.5254(12) -0.3760(12) 0.094(8) Uani 1 d . .
N72 N 0.5329(13) 0.8923(12) -0.2082(7) 0.056(4) Uani 1 d . .
C71 C 0.3860(32) 0.5269(17) -0.4252(18) 0.194(17) Uani 1 d DU .
H71A H 0.4277(32) 0.4843(17) -0.4159(18) 0.232 Uiso 1 calc R .
H71B H 0.3282(32) 0.4916(17) -0.4628(18) 0.232 Uiso 1 calc R .
C72 C 0.4674(31) 0.5985(18) -0.4480(16) 0.183(17) Uani 1 d DU .
H72A H 0.4323(31) 0.6054(18) -0.4892(16) 0.219 Uiso 1 calc R .
H72B H 0.5343(31) 0.5786(18) -0.4570(16) 0.219 Uiso 1 calc R .
O71 O 0.5137(15) 0.6904(10) -0.4092(9) 0.117(8) Uani 1 d DU .
C73 C 0.4933(27) 0.7609(20) -0.4403(11) 0.139(14) Uani 1 d DU .
H73A H 0.4088(27) 0.7516(20) -0.4421(11) 0.166 Uiso 1 calc R .
H73B H 0.5139(27) 0.7549(20) -0.4846(11) 0.166 Uiso 1 calc R .
C74 C 0.5628(20) 0.8533(15) -0.4067(9) 0.084(8) Uani 1 d DU .
H74A H 0.6466(20) 0.8604(15) -0.4011(9) 0.101 Uiso 1 calc R .
H74B H 0.5565(20) 0.9028(15) -0.4310(9) 0.101 Uiso 1 calc R .
O72 O 0.5226(10) 0.8649(8) -0.3466(5) 0.045(3) Uani 1 d DU .
C75 C 0.6012(16) 0.9489(11) -0.3087(8) 0.057(6) Uani 1 d DU .
H75A H 0.6152(16) 1.0039(11) -0.3318(8) 0.069 Uiso 1 calc R .
H75B H 0.6776(16) 0.9426(11) -0.2983(8) 0.069 Uiso 1 calc R .
C76 C 0.5473(21) 0.9645(15) -0.2487(10) 0.082(8) Uani 1 d DU .
H76A H 0.5974(21) 1.0276(15) -0.2239(10) 0.098 Uiso 1 calc R .
H76B H 0.4691(21) 0.9668(15) -0.2604(10) 0.098 Uiso 1 calc R .
C81 C 0.2004(23) 0.5106(16) -0.3952(11) 0.082(7) Uani 1 d DU .
H81A H 0.2000(23) 0.5356(16) -0.4359(11) 0.099 Uiso 1 calc R .
H81B H 0.1575(23) 0.4405(16) -0.4052(11) 0.099 Uiso 1 calc R .
C82 C 0.1367(27) 0.5442(21) -0.3597(18) 0.176(16) Uani 1 d DU .
H82A H 0.1059(27) 0.4991(21) -0.3295(18) 0.211 Uiso 1 calc R .
H82B H 0.0678(27) 0.5410(21) -0.3880(18) 0.211 Uiso 1 calc R .
O81 O 0.1840(12) 0.6373(10) -0.3235(9) 0.104(7) Uani 1 d DU .
C83 C 0.1275(18) 0.6396(15) -0.2672(13) 0.101(9) Uani 1 d DU .
H83A H 0.0410(18) 0.6139(15) -0.2785(13) 0.121 Uiso 1 calc R .
H83B H 0.1467(18) 0.5987(15) -0.2392(13) 0.121 Uiso 1 calc R .
C84 C 0.1644(14) 0.7341(13) -0.2341(9) 0.055(5) Uani 1 d DU .
H84A H 0.1196(14) 0.7351(13) -0.1969(9) 0.066 Uiso 1 calc R .
H84B H 0.1480(14) 0.7756(13) -0.2625(9) 0.066 Uiso 1 calc R .
O82 O 0.2863(9) 0.7693(9) -0.2133(6) 0.056(4) Uani 1 d DU .
C85 C 0.3250(16) 0.8666(14) -0.1879(9) 0.065(6) Uani 1 d DU .
H85A H 0.2768(16) 0.8766(14) -0.1539(9) 0.078 Uiso 1 calc R .
H85B H 0.3167(16) 0.9037(14) -0.2217(9) 0.078 Uiso 1 calc R .
C86 C 0.4530(16) 0.9001(18) -0.1609(11) 0.088(8) Uani 1 d DU .
H86A H 0.4791(16) 0.9677(18) -0.1404(11) 0.105 Uiso 1 calc R .
H86B H 0.4592(16) 0.8620(18) -0.1275(11) 0.105 Uiso 1 calc R .
C91 C 0.3205(24) 0.4511(19) -0.3348(17) 0.141(13) Uani 1 d DU .
H91A H 0.2471(24) 0.4347(19) -0.3138(17) 0.170 Uiso 1 calc R .
H91B H 0.3128(24) 0.3931(19) -0.3647(17) 0.170 Uiso 1 calc R .
C92 C 0.4064(32) 0.4632(19) -0.2896(14) 0.151(14) Uani 1 d DU .
H92A H 0.4713(32) 0.4516(19) -0.3104(14) 0.181 Uiso 1 calc R .
H92B H 0.3761(32) 0.4136(19) -0.2623(14) 0.181 Uiso 1 calc R .
O91 O 0.4538(15) 0.5524(10) -0.2503(9) 0.104(6) Uani 1 d DU .
C93 C 0.5675(25) 0.5727(17) -0.2186(17) 0.151(14) Uani 1 d DU .
H93A H 0.6270(25) 0.5889(17) -0.2492(17) 0.181 Uiso 1 calc R .
H93B H 0.5693(25) 0.5156(17) -0.2015(17) 0.181 Uiso 1 calc R .
C94 C 0.5953(24) 0.6511(18) -0.1676(13) 0.153(15) Uani 1 d DU .
H94A H 0.5313(24) 0.6389(18) -0.1397(13) 0.184 Uiso 1 calc R .
H94B H 0.6694(24) 0.6599(18) -0.1417(13) 0.184 Uiso 1 calc R .
O92 O 0.6085(12) 0.7342(11) -0.1956(9) 0.096(6) Uani 1 d DU .
C95 C 0.6394(24) 0.8136(19) -0.1480(11) 0.118(12) Uani 1 d DU .
H95A H 0.7166(24) 0.8248(19) -0.1245(11) 0.141 Uiso 1 calc R .
H95B H 0.5798(24) 0.8021(19) -0.1173(11) 0.141 Uiso 1 calc R .
C96 C 0.6463(17) 0.8992(15) -0.1773(10) 0.083(8) Uani 1 d DU .
H96A H 0.6765(17) 0.9565(15) -0.1438(10) 0.100 Uiso 1 calc R .
H96B H 0.7034(17) 0.9080(15) -0.2093(10) 0.100 Uiso 1 calc R .

loop_
_atom_type_symbol
_atom_type_description
_atom_type_scat_dispersion_real
_atom_type_scat_dispersion_imag
_atom_type_scat_source
C C 0.0033 0.0016 'International Tables Vol C Tables 4.2.6.8 and 6.1.1.4'
H H 0.0000 0.0000 'International Tables Vol C Tables 4.2.6.8 and 6.1.1.4'
N N 0.0061 0.0033 'International Tables Vol C Tables 4.2.6.8 and 6.1.1.4'
O O 0.0106 0.0060 'International Tables Vol C Tables 4.2.6.8 and 6.1.1.4'
P P 0.1023 0.0942 'International Tables Vol C Tables 4.2.6.8 and 6.1.1.4'
K K 0.2009 0.2494 'International Tables Vol C Tables 4.2.6.8 and 6.1.1.4'
Sn Sn -0.6537 1.4246 'International Tables Vol C Tables 4.2.6.8 and 6.1.1.4'
W W -0.8490 6.8722 'International Tables Vol C Tables 4.2.6.8 and 6.1.1.4'

loop_
_geom_angle_atom_site_label_1
_geom_angle_atom_site_label_2
_geom_angle_atom_site_label_3
_geom_angle
_geom_angle_site_symmetry_1
_geom_angle_site_symmetry_3
_geom_angle_publ_flag
C2 W1 C3 89.1(20) . . ?
C2 W1 C1 94.1(14) . . ?
C3 W1 C1 91.4(13) . . ?
C2 W1 P5 81.6(13) . . ?
C3 W1 P5 134.6(13) . . ?
C1 W1 P5 133.4(5) . . ?
C2 W1 P7 100.9(13) . . ?
C3 W1 P7 169.8(16) . . ?
C1 W1 P7 89.9(5) . . ?
P5 W1 P7 46.6(3) . . ?
C2 W1 P6 170.3(13) . . ?
C3 W1 P6 97.0(16) . . ?
C1 W1 P6 93.2(7) . . ?
P5 W1 P6 88.8(3) . . ?
P7 W1 P6 72.8(3) . . ?
C2 W1 P4 126.2(13) . . ?
C3 W1 P4 83.7(13) . . ?
C1 W1 P4 139.2(7) . . ?
P5 W1 P4 67.3(3) . . ?
P7 W1 P4 88.7(3) . . ?
P6 W1 P4 47.7(3) . . ?
P2 P1 P3 93.3(4) . . ?
P2 P1 Sn1 110.5(4) . . ?
P3 P1 Sn1 102.0(3) . . ?
P1 P2 P4 105.0(6) . . ?
P1 P2 P5 111.2(5) . . ?
P4 P2 P5 84.7(5) . . ?
P7 P3 P6 92.8(5) . . ?
P7 P3 P1 104.0(4) . . ?
P6 P3 P1 98.7(5) . . ?
P6 P4 P2 105.5(5) . . ?
P6 P4 W1 65.6(4) . . ?
P2 P4 W1 102.2(5) . . ?
P7 P5 P2 106.7(5) . . ?
P7 P5 W1 67.5(3) . . ?
P2 P5 W1 104.3(4) . . ?
P4 P6 P3 104.6(5) . . ?
P4 P6 W1 66.6(4) . . ?
P3 P6 W1 96.8(4) . . ?
P5 P7 P3 105.6(5) . . ?
P5 P7 W1 65.9(3) . . ?
P3 P7 W1 97.6(4) . . ?
O2 C2 W1 172.1(33) . . ?
O3 C3 W1 178.3(36) . . ?
C2A W1A C3A 87.9(19) . . ?
C2A W1A C1 79.8(14) . . ?
C3A W1A C1 86.7(13) . . ?
C2A W1A P4A 96.5(13) . . ?
C3A W1A P4A 96.6(12) . . ?
C1 W1A P4A 175.0(7) . . ?
C2A W1A P7A 133.8(13) . . ?
C3A W1A P7A 136.6(15) . . ?
C1 W1A P7A 89.5(5) . . ?
P4A W1A P7A 90.7(4) . . ?
C2A W1A P6A 145.6(13) . . ?
C3A W1A P6A 85.4(13) . . ?
C1 W1A P6A 133.2(6) . . ?
P4A W1A P6A 51.1(4) . . ?
P7A W1A P6A 66.5(3) . . ?
C2A W1A P5A 91.0(13) . . ?
C3A W1A P5A 170.2(12) . . ?
C1 W1A P5A 102.6(6) . . ?
P4A W1A P5A 73.9(4) . . ?
P7A W1A P5A 47.5(3) . . ?
P6A W1A P5A 90.1(3) . . ?
P3A P1A P2A 110.3(5) . . ?
P3A P1A Sn1 116.3(4) . . ?
P2A P1A Sn1 96.5(4) . . ?
P1A P2A P4A 96.4(6) . . ?
P1A P2A P5A 98.9(6) . . ?
P4A P2A P5A 89.8(6) . . ?
P1A P3A P7A 106.0(5) . . ?
P1A P3A P6A 100.0(5) . . ?
P7A P3A P6A 81.2(5) . . ?
P2A P4A P6A 103.8(6) . . ?
P2A P4A W1A 100.2(6) . . ?
P6A P4A W1A 66.3(5) . . ?
P7A P5A P2A 104.7(6) . . ?
P7A P5A W1A 65.4(4) . . ?
P2A P5A W1A 95.9(5) . . ?
P3A P6A P4A 104.5(5) . . ?
P3A P6A W1A 104.4(4) . . ?
P4A P6A W1A 62.6(5) . . ?
P5A P7A P3A 105.7(5) . . ?
P5A P7A W1A 67.1(4) . . ?
P3A P7A W1A 105.0(4) . . ?
O2A C2A W1A 163.5(41) . . ?
O3A C3A W1A 177.2(44) . . ?
O1 C1 W1 169.5(18) . . ?
O1 C1 W1A 168.1(17) . . ?
C31 Sn1 C11 109.8(9) . . ?
C31 Sn1 C21 107.9(7) . . ?
C11 Sn1 C21 108.0(6) . . ?
C31 Sn1 P1 104.6(8) . . ?
C11 Sn1 P1 119.5(4) . . ?
C21 Sn1 P1 106.5(5) . . ?
C31 Sn1 P1A 104.6(8) . . ?
C11 Sn1 P1A 119.5(4) . . ?
C21 Sn1 P1A 106.5(5) . . ?
C16 C11 C12 110.1(14) . . ?
C16 C11 Sn1 109.4(11) . . ?
C12 C11 Sn1 113.5(11) . . ?
C13 C12 C11 111.4(15) . . ?
C14 C13 C12 111.9(16) . . ?
C13 C14 C15 111.3(15) . . ?
C14 C15 C16 113.4(16) . . ?
C15 C16 C11 112.8(14) . . ?
C22 C21 C26 111.2(15) . . ?
C22 C21 Sn1 111.7(11) . . ?
C26 C21 Sn1 111.2(11) . . ?
C21 C22 C23 113.8(15) . . ?
C24 C23 C22 108.2(15) . . ?
C25 C24 C23 110.9(15) . . ?
C24 C25 C26 111.5(15) . . ?
C21 C26 C25 110.0(15) . . ?
C32 C31 C36 116.8(24) . . ?
C32 C31 Sn1 117.2(19) . . ?
C36 C31 Sn1 115.5(14) . . ?
C31 C32 C33 117.1(26) . . ?
C34 C33 C32 111.2(22) . . ?
C35 C34 C33 115.0(25) . . ?
C34 C35 C36 119.2(24) . . ?
C31 C36 C35 112.4(19) . . ?
O62 K1 O51 149.2(7) . . ?
O62 K1 O52 100.5(4) . . ?
O51 K1 O52 60.8(4) . . ?
O62 K1 O42 98.5(4) . . ?
O51 K1 O42 108.0(6) . . ?
O52 K1 O42 98.8(4) . . ?
O62 K1 O41 109.2(5) . . ?
O51 K1 O41 97.7(6) . . ?
O52 K1 O41 145.3(5) . . ?
O42 K1 O41 60.0(3) . . ?
O62 K1 O61 61.0(4) . . ?
O51 K1 O61 101.4(6) . . ?
O52 K1 O61 112.0(4) . . ?
O42 K1 O61 145.1(4) . . ?
O41 K1 O61 98.2(4) . . ?
O62 K1 N42 61.6(5) . . ?
O51 K1 N42 118.6(5) . . ?
O52 K1 N42 62.2(4) . . ?
O42 K1 N42 61.1(5) . . ?
O41 K1 N42 117.5(5) . . ?
O61 K1 N42 119.4(5) . . ?
O62 K1 N41 118.3(4) . . ?
O51 K1 N41 62.7(4) . . ?
O52 K1 N41 119.7(5) . . ?
O42 K1 N41 117.1(5) . . ?
O41 K1 N41 60.4(5) . . ?
O61 K1 N41 61.3(4) . . ?
N42 K1 N41 177.8(5) . . ?
O62 K1 C53 129.0(5) . . ?
O51 K1 C53 21.3(5) . . ?
O52 K1 C53 44.3(4) . . ?
O42 K1 C53 119.0(4) . . ?
O41 K1 C53 118.9(6) . . ?
O61 K1 C53 95.0(5) . . ?
N42 K1 C53 106.2(6) . . ?
N41 K1 C53 75.6(6) . . ?
O62 K1 C63 43.7(4) . . ?
O51 K1 C63 122.8(6) . . ?
O52 K1 C63 121.9(5) . . ?
O42 K1 C63 125.3(4) . . ?
O41 K1 C63 92.4(5) . . ?
O61 K1 C63 21.6(4) . . ?
N42 K1 C63 105.1(6) . . ?
N41 K1 C63 74.9(5) . . ?
C53 K1 C63 115.7(5) . . ?
O62 K1 C52 147.5(9) . . ?
O51 K1 C52 22.5(5) . . ?
O52 K1 C52 82.4(6) . . ?
O42 K1 C52 113.2(9) . . ?
O41 K1 C52 82.1(8) . . ?
O61 K1 C52 87.7(8) . . ?
N42 K1 C52 140.9(6) . . ?
N41 K1 C52 40.3(6) . . ?
C53 K1 C52 39.2(6) . . ?
C63 K1 C52 107.5(8) . . ?
O62 K1 C43 117.4(4) . . ?
O51 K1 C43 93.0(7) . . ?
O52 K1 C43 126.3(4) . . ?
O42 K1 C43 42.3(3) . . ?
O41 K1 C43 20.9(3) . . ?
O61 K1 C43 119.1(4) . . ?
N42 K1 C43 103.1(5) . . ?
N41 K1 C43 75.0(5) . . ?
C53 K1 C43 113.6(5) . . ?
C63 K1 C43 111.7(5) . . ?
C52 K1 C43 84.2(9) . . ?
C41 N41 C51 112.0(20) . . ?
C41 N41 C61 113.4(25) . . ?
C51 N41 C61 106.6(19) . . ?
C41 N41 K1 109.4(12) . . ?
C51 N41 K1 106.2(12) . . ?
C61 N41 K1 108.9(14) . . ?
C56 N42 C66 111.7(17) . . ?
C56 N42 C46 111.3(21) . . ?
C66 N42 C46 110.7(18) . . ?
C56 N42 K1 106.8(12) . . ?
C66 N42 K1 107.5(13) . . ?
C46 N42 K1 108.8(11) . . ?
C42 C41 N41 126.0(24) . . ?
C41 C42 O41 130.5(26) . . ?
C43 O41 C42 110.4(18) . . ?
C43 O41 K1 111.6(10) . . ?
C42 O41 K1 113.4(14) . . ?
O41 C43 C44 109.0(14) . . ?
O41 C43 K1 47.4(8) . . ?
C44 C43 K1 81.7(9) . . ?
O42 C44 C43 112.1(12) . . ?
C45 O42 C44 113.4(11) . . ?
C45 O42 K1 118.4(10) . . ?
C44 O42 K1 114.5(8) . . ?
O42 C45 C46 111.7(14) . . ?
C45 C46 N42 115.0(18) . . ?
C52 C51 N41 121.1(26) . . ?
C51 C52 O51 132.3(33) . . ?
C51 C52 K1 88.3(22) . . ?
O51 C52 K1 46.9(14) . . ?
C53 O51 C52 115.5(25) . . ?
C53 O51 K1 108.8(15) . . ?
C52 O51 K1 110.6(18) . . ?
O51 C53 C54 111.3(17) . . ?
O51 C53 K1 49.9(12) . . ?
C54 C53 K1 86.5(11) . . ?
O52 C54 C53 109.5(15) . . ?
C55 O52 C54 116.8(16) . . ?
C55 O52 K1 118.3(11) . . ?
C54 O52 K1 114.5(9) . . ?
O52 C55 C56 112.2(19) . . ?
N42 C56 C55 115.0(17) . . ?
C62 C61 N41 124.4(26) . . ?
C61 C62 O61 132.4(25) . . ?
C63 O61 C62 114.4(18) . . ?
C63 O61 K1 107.2(11) . . ?
C62 O61 K1 112.9(12) . . ?
O61 C63 C64 110.0(17) . . ?
O61 C63 K1 51.2(9) . . ?
C64 C63 K1 84.0(11) . . ?
O62 C64 C63 109.2(14) . . ?
C65 O62 C64 113.8(15) . . ?
C65 O62 K1 119.5(13) . . ?
C64 O62 K1 115.3(9) . . ?
O62 C65 C66 111.1(18) . . ?
N42 C66 C65 114.5(18) . . ?
O72 K2 O91 147.3(5) . . ?
O72 K2 O82 99.1(4) . . ?
O91 K2 O82 109.3(5) . . ?
O72 K2 O81 107.3(5) . . ?
O91 K2 O81 100.9(5) . . ?
O82 K2 O81 60.0(4) . . ?
O72 K2 O92 101.1(4) . . ?
O91 K2 O92 60.4(4) . . ?
O82 K2 O92 97.0(5) . . ?
O81 K2 O92 145.5(5) . . ?
O72 K2 O71 60.2(4) . . ?
O91 K2 O71 97.8(6) . . ?
O82 K2 O71 149.9(6) . . ?
O81 K2 O71 102.9(5) . . ?
O92 K2 O71 107.9(6) . . ?
O72 K2 N71 116.5(5) . . ?
O91 K2 N71 63.6(6) . . ?
O82 K2 N71 118.2(5) . . ?
O81 K2 N71 61.8(5) . . ?
O92 K2 N71 120.9(6) . . ?
O71 K2 N71 62.6(5) . . ?
O72 K2 N72 62.0(4) . . ?
O91 K2 N72 118.4(5) . . ?
O82 K2 N72 61.3(4) . . ?
O81 K2 N72 117.0(4) . . ?
O92 K2 N72 61.0(5) . . ?
O71 K2 N72 116.7(4) . . ?
N71 K2 N72 177.9(6) . . ?
O72 K2 C73 41.7(5) . . ?
O91 K2 C73 121.0(6) . . ?
O82 K2 C73 127.3(6) . . ?
O81 K2 C73 94.4(7) . . ?
O92 K2 C73 119.9(6) . . ?
O71 K2 C73 23.3(5) . . ?
N71 K2 C73 75.3(6) . . ?
N72 K2 C73 103.3(5) . . ?
O72 K2 C83 116.8(5) . . ?
O91 K2 C83 95.6(6) . . ?
O82 K2 C83 41.1(4) . . ?
O81 K2 C83 22.4(5) . . ?
O92 K2 C83 124.6(6) . . ?
O71 K2 C83 125.4(6) . . ?
N71 K2 C83 77.3(5) . . ?
N72 K2 C83 102.1(5) . . ?
C73 K2 C83 115.2(7) . . ?
O72 K2 C93 129.4(6) . . ?
O91 K2 C93 21.6(5) . . ?
O82 K2 C93 114.0(6) . . ?
O81 K2 C93 122.0(6) . . ?
O92 K2 C93 40.5(5) . . ?
O71 K2 C93 96.1(7) . . ?
N71 K2 C93 80.9(7) . . ?
N72 K2 C93 101.1(6) . . ?
C73 K2 C93 118.5(8) . . ?
C83 K2 C93 113.3(6) . . ?
C71 N71 C81 114.4(30) . . ?
C71 N71 C91 111.6(26) . . ?
C81 N71 C91 109.0(19) . . ?
C71 N71 K2 107.6(13) . . ?
C81 N71 K2 109.6(12) . . ?
C91 N71 K2 104.1(16) . . ?
C76 N72 C96 111.7(17) . . ?
C76 N72 C86 109.7(18) . . ?
C96 N72 C86 111.1(15) . . ?
C76 N72 K2 106.8(11) . . ?
C96 N72 K2 108.2(12) . . ?
C86 N72 K2 109.2(11) . . ?
C72 C71 N71 132.8(21) . . ?
C71 C72 O71 117.8(21) . . ?
C73 O71 C72 111.9(22) . . ?
C73 O71 K2 105.0(14) . . ?
C72 O71 K2 116.8(13) . . ?
O71 C73 C74 109.6(20) . . ?
O71 C73 K2 51.7(11) . . ?
C74 C73 K2 84.3(12) . . ?
O72 C74 C73 109.0(17) . . ?
C75 O72 C74 110.0(13) . . ?
C75 O72 K2 118.3(9) . . ?
C74 O72 K2 118.1(10) . . ?
O72 C75 C76 108.0(14) . . ?
N72 C76 C75 114.7(17) . . ?
C82 C81 N71 123.0(24) . . ?
C81 C82 O81 121.6(25) . . ?
C82 O81 C83 110.0(19) . . ?
C82 O81 K2 114.3(15) . . ?
C83 O81 K2 109.2(12) . . ?
C84 C83 O81 110.7(16) . . ?
C84 C83 K2 83.5(10) . . ?
O81 C83 K2 48.4(9) . . ?
C83 C84 O82 110.2(16) . . ?
C85 O82 C84 109.7(13) . . ?
C85 O82 K2 118.7(10) . . ?
C84 O82 K2 116.9(9) . . ?
O82 C85 C86 108.4(16) . . ?
N72 C86 C85 114.4(17) . . ?
C92 C91 N71 125.0(26) . . ?
C91 C92 O91 116.9(25) . . ?
C92 O91 C93 113.9(18) . . ?
C92 O91 K2 119.5(15) . . ?
C93 O91 K2 113.6(12) . . ?
O91 C93 C94 109.9(20) . . ?
O91 C93 K2 44.8(9) . . ?
C94 C93 K2 81.5(13) . . ?
O92 C94 C93 107.2(20) . . ?
C95 O92 C94 109.6(17) . . ?
C95 O92 K2 118.0(13) . . ?
C94 O92 K2 113.7(12) . . ?
O92 C95 C96 109.3(17) . . ?
N72 C96 C95 113.5(18) . . ?

loop_
_geom_bond_atom_site_label_1
_geom_bond_atom_site_label_2
_geom_bond_distance
_geom_bond_site_symmetry_2
_geom_bond_publ_flag
W1 C2 1.80(4) . ?
W1 C3 1.85(4) . ?
W1 C1 1.91(2) . ?
W1 P5 2.614(8) . ?
W1 P7 2.646(8) . ?
W1 P6 2.663(11) . ?
W1 P4 2.684(13) . ?
P1 P2 2.099(12) . ?
P1 P3 2.430(13) . ?
P1 Sn1 2.489(6) . ?
P2 P4 2.179(13) . ?
P2 P5 2.180(13) . ?
P3 P7 2.171(12) . ?
P3 P6 2.181(11) . ?
P4 P6 2.163(14) . ?
P5 P7 2.081(13) . ?
C2 O2 1.29(5) . ?
C3 O3 1.27(4) . ?
W1A C2A 1.87(4) . ?
W1A C3A 2.00(5) . ?
W1A C1 2.03(2) . ?
W1A P4A 2.538(15) . ?
W1A P7A 2.613(10) . ?
W1A P6A 2.618(12) . ?
W1A P5A 2.648(10) . ?
P1A P3A 1.871(13) . ?
P1A P2A 2.148(14) . ?
P1A Sn1 2.489(6) . ?
P2A P4A 2.19(2) . ?
P2A P5A 2.23(2) . ?
P3A P7A 2.197(14) . ?
P3A P6A 2.211(13) . ?
P4A P6A 2.22(2) . ?
P5A P7A 2.121(15) . ?
C2A O2A 1.26(4) . ?
C3A O3A 1.10(5) . ?
C1 O1 1.16(2) . ?
Sn1 C31 2.15(2) . ?
Sn1 C11 2.17(2) . ?
Sn1 C21 2.19(2) . ?
C11 C16 1.52(2) . ?
C11 C12 1.52(2) . ?
C12 C13 1.49(2) . ?
C13 C14 1.49(2) . ?
C14 C15 1.50(2) . ?
C15 C16 1.50(2) . ?
C21 C22 1.47(2) . ?
C21 C26 1.51(2) . ?
C22 C23 1.54(2) . ?
C23 C24 1.54(3) . ?
C24 C25 1.50(3) . ?
C25 C26 1.54(2) . ?
C31 C32 1.33(3) . ?
C31 C36 1.50(3) . ?
C32 C33 1.56(3) . ?
C33 C34 1.49(3) . ?
C34 C35 1.32(3) . ?
C35 C36 1.52(3) . ?
K1 O62 2.721(12) . ?
K1 O51 2.72(2) . ?
K1 O52 2.76(2) . ?
K1 O42 2.797(11) . ?
K1 O41 2.799(13) . ?
K1 O61 2.804(12) . ?
K1 N42 2.95(2) . ?
K1 N41 2.99(2) . ?
K1 C53 3.37(3) . ?
K1 C63 3.44(2) . ?
K1 C52 3.49(4) . ?
K1 C43 3.53(2) . ?
N41 C41 1.40(3) . ?
N41 C51 1.43(2) . ?
N41 C61 1.46(3) . ?
N42 C56 1.47(3) . ?
N42 C66 1.47(3) . ?
N42 C46 1.48(3) . ?
C41 C42 1.18(3) . ?
C42 O41 1.42(3) . ?
O41 C43 1.36(2) . ?
C43 C44 1.46(2) . ?
C44 O42 1.42(2) . ?
O42 C45 1.38(2) . ?
C45 C46 1.47(2) . ?
C51 C52 1.19(3) . ?
C52 O51 1.43(3) . ?
O51 C53 1.29(2) . ?
C53 C54 1.48(2) . ?
C54 O52 1.44(2) . ?
O52 C55 1.35(2) . ?
C55 C56 1.50(2) . ?
C61 C62 1.17(3) . ?
C62 O61 1.43(2) . ?
O61 C63 1.32(2) . ?
C63 C64 1.47(2) . ?
C64 O62 1.46(2) . ?
O62 C65 1.37(2) . ?
C65 C66 1.49(2) . ?
K2 O72 2.720(11) . ?
K2 O91 2.721(14) . ?
K2 O82 2.776(12) . ?
K2 O81 2.786(14) . ?
K2 O92 2.80(2) . ?
K2 O71 2.81(2) . ?
K2 N71 2.91(2) . ?
K2 N72 2.92(2) . ?
K2 C73 3.46(3) . ?
K2 C83 3.52(2) . ?
K2 C93 3.54(2) . ?
N71 C71 1.37(3) . ?
N71 C81 1.40(3) . ?
N71 C91 1.52(4) . ?
N72 C76 1.45(3) . ?
N72 C96 1.46(2) . ?
N72 C86 1.47(2) . ?
C71 C72 1.35(3) . ?
C72 O71 1.42(2) . ?
O71 C73 1.42(3) . ?
C73 C74 1.42(2) . ?
C74 O72 1.41(2) . ?
O72 C75 1.40(2) . ?
C75 C76 1.50(2) . ?
C81 C82 1.30(3) . ?
C82 O81 1.42(2) . ?
O81 C83 1.42(2) . ?
C83 C84 1.41(2) . ?
C84 O82 1.41(2) . ?
O82 C85 1.40(2) . ?
C85 C86 1.51(2) . ?
C91 C92 1.33(3) . ?
C92 O91 1.40(2) . ?
O91 C93 1.42(2) . ?
C93 C94 1.43(3) . ?
C94 O92 1.43(2) . ?
O92 C95 1.39(2) . ?
C95 C96 1.49(2) . ?
